data_4108534
loop_
_publ_author_name
'Luc Alaerts'
'Michael Maes'
'Lars Giebeler'
'Pierre A. Jacobs'
'Johan A. Martens'
'Joeri F. M. Denayer'
'Christine E. A. Kirschhock'
'Dirk E. De Vos'

_publ_contact_author_email christine.kirschhock@biw.kuleuven.be
_publ_contact_author_name Kirschhock,C.E.A.
_publ_section_title
;
 Selective Adsorption and Separation of ortho-Substituted Alkylaromatics
 with the Microporous Aluminum Terephthalate MIL-53
;
_journal_name_full 'Journal of the American Chemical Society'
_journal_page_first 14170
_journal_page_last 14178
_journal_paper_doi 10.1021/ja802761z
_journal_volume 130
_journal_year 2008
_chemical_formula_sum 'C8 H5 Al O5'
_chemical_name_common 'MIL-53 meta-xylene'
_space_group_IT_number 74
_symmetry_cell_setting orthorhombic
_symmetry_space_group_name_Hall '-I 2b 2'
_symmetry_space_group_name_H-M 'I m m a'
_cell_angle_alpha 90.0
_cell_angle_beta 90.0
_cell_angle_gamma 90.0
_cell_formula_units_Z 4
_cell_length_a 6.63456(28)
_cell_length_b 16.0005(8)
_cell_length_c 13.8726(7)
_cell_volume 1472.66(12)
_computing_structure_refinement GSAS
_pd_phase_name MIL-53
_refine_ls_goodness_of_fit_all 5.65
_refine_ls_matrix_type full
_refine_ls_number_parameters 26
_refine_ls_number_restraints 0
_refine_ls_shift/su_max 13.09
_refine_ls_shift/su_mean 1.80
_cod_data_source_file ja802761z_si_004.cif
_cod_data_source_block MIL53MX
_cod_original_cell_volume 1472.66(11)
_cod_original_formula_sum 'Al C8 H5 O5'
_cod_database_code 4108534

loop_
_symmetry_equiv_pos_site_id
_symmetry_equiv_pos_as_xyz
1 +x,+y,+z
2 -x,+y,+z
3 +x,-y+1/2,+z
4 -x,-y+1/2,+z
-1 -x,-y,-z
-2 +x,-y,-z
-3 -x,+y+1/2,-z
-4 +x,+y+1/2,-z
101 +x+1/2,+y+1/2,+z+1/2
102 -x+1/2,+y+1/2,+z+1/2
103 +x+1/2,-y,+z+1/2
104 -x+1/2,-y,+z+1/2
-101 -x+1/2,-y+1/2,-z+1/2
-102 +x+1/2,-y+1/2,-z+1/2
-103 -x+1/2,+y,-z+1/2
-104 +x+1/2,+y,-z+1/2

loop_
_atom_site_type_symbol
_atom_site_label
_atom_site_fract_x
_atom_site_fract_y
_atom_site_fract_z
_atom_site_occupancy
_atom_site_thermal_displace_type
_atom_site_U_iso_or_equiv
_atom_site_symmetry_multiplicity
Al Al 0.25 0.25 0.75 1.0 Uiso 0.01191 4
O O(1) 0.0 0.25 0.693 1.0 Uiso 0.01235 4
C c11 0.143213(9) 0.22276(3) 0.37591(5) 0.230(1) Uiso 0.0828(18) 16
C c12 0.149645(4) 0.327981(14) 0.25542(4) 0.230(1) Uiso 0.0828(18) 16
C c21 0.116632(10) 0.246649(19) 0.28193(9) 0.230(1) Uiso 0.0828(18) 16
C c22 0.202807(4) 0.280203(14) 0.44337(4) 0.230(1) Uiso 0.0828(18) 16
C c31 0.209238(9) 0.385425(3) 0.32288(5) 0.230(1) Uiso 0.0828(18) 16
C c32 0.235819(10) 0.361536(19) 0.41685(9) 0.230(1) Uiso 0.0828(18) 16
C cm1 0.245384(16) 0.474475(12) 0.29384(11) 0.230(1) Uiso 0.0828(18) 16
C cm2 0.231910(5) 0.254048(7) 0.54626(8) 0.230(1) Uiso 0.0828(18) 16
C C35 0.0 -0.06667(17) 0.06291(7) 0.5 Uiso 0.0186(3) 8
C C36 0.178824 -0.03332(25) 0.03146(4) 0.5 Uiso 0.0186(3) 16
C C37 0.178824 0.03332(25) -0.03146(4) 0.5 Uiso 0.0186(3) 16
C C38 0.0 0.06667(17) -0.06291(7) 0.5 Uiso 0.0186(3) 8
C C39 0.0 -0.13826(17) 0.13179(15) 0.5 Uiso 0.0186(3) 8
C C40 0.169687 -0.16957(25) 0.16164(19) 0.5 Uiso 0.0186(3) 16
C C41 0.0 0.13826(25) -0.13179(15) 0.5 Uiso 0.0186(3) 8
C C42 0.169687 0.16957(17) -0.16164(19) 0.5 Uiso 0.0186(3) 16
